data_7100537
loop_
_publ_author_name
'M. Schroder'
'A. Blake'
'P. Hubberstey'
'Colleen A. Williams'

_publ_section_title
;
A unique example of a 36 tessellated 2-D net based on
a tri-nuclear zinc(II)-1,4-benzenedicarboxylate framework.
;
_journal_name_full 'Chemical Communications'
_journal_paper_doi 10.1039/b509929c
_journal_year 2005
_chemical_formula_moiety 'C34 H34 N2 O14 Zn3, C5 H11 N O'
_chemical_formula_sum 'C39 H45 N3 O15 Zn3'
_chemical_formula_weight 991.89
_space_group_IT_number 15
_symmetry_cell_setting monoclinic
_symmetry_space_group_name_Hall '-C 2yc'
_symmetry_space_group_name_H-M 'C 1 2/c 1'
_cell_angle_alpha 90.00
_cell_angle_beta 114.174(2)
_cell_angle_gamma 90.00
_cell_formula_units_Z 8
_cell_length_a 25.143(3)
_cell_length_b 20.821(2)
_cell_length_c 17.748(2)
_cell_measurement_temperature 150(2)
_cell_volume 8476.6(17)
_diffrn_ambient_temperature 150(2)
_exptl_crystal_density_diffrn 1.554
_cod_depositor_comments
;
The following automatic conversions were performed:
'_symmetry_cell_setting' value 'Monoclinic' changed to 'monoclinic'
according to '/home/saulius/struct/CIF-dictionaries/cif_core.dic'
dictionary named 'cif_core.dic' version 2.4.1 from 2010-06-29.

Automatic conversion script
Id: cif_fix_enum 1527 2010-12-29 10:47:43Z saulius 
;
_cod_original_sg_symbol_H-M 'C 2/c'
_cod_database_code 7100537

loop_
_symmetry_equiv_pos_as_xyz
'x, y, z'
'-x, y, -z+1/2'
'x+1/2, y+1/2, z'
'-x+1/2, y+1/2, -z+1/2'
'-x, -y, -z'
'x, -y, z-1/2'
'-x+1/2, -y+1/2, -z'
'x+1/2, -y+1/2, z-1/2'

loop_
_atom_site_label
_atom_site_type_symbol
_atom_site_fract_x
_atom_site_fract_y
_atom_site_fract_z
_atom_site_U_iso_or_equiv
_atom_site_adp_type
_atom_site_occupancy
_atom_site_symmetry_multiplicity
_atom_site_calc_flag
_atom_site_refinement_flags
_atom_site_disorder_assembly
_atom_site_disorder_group
Zn1 Zn 0.14225(2) 0.14900(2) 0.69036(3) 0.02256(12) Uani 1 1 d . . .
Zn2 Zn 0.279136(18) 0.120084(19) 0.79504(2) 0.01733(11) Uani 1 1 d . . .
Zn3 Zn 0.431899(19) 0.138445(19) 0.89229(2) 0.01881(11) Uani 1 1 d . . .
O1 O 0.13817(12) 0.05527(13) 0.67820(18) 0.0329(7) Uani 1 1 d . A .
O2 O 0.23455(12) 0.03784(12) 0.74103(17) 0.0300(6) Uani 1 1 d . A .
O3 O 0.09026(12) -0.27292(12) 0.62664(17) 0.0295(6) Uani 1 1 d . . .
O4 O 0.18444(12) -0.29005(12) 0.65715(18) 0.0307(7) Uani 1 1 d . . .
O5 O 0.16475(14) 0.18571(14) 0.60677(17) 0.0349(7) Uani 1 1 d . A .
O6 O 0.25858(14) 0.16562(16) 0.68372(18) 0.0441(8) Uani 1 1 d . A .
O7 O 0.35011(13) 0.08515(15) 0.77478(17) 0.0350(7) Uani 1 1 d . A .
O8 O 0.44014(12) 0.10373(13) 0.79404(16) 0.0282(6) Uani 1 1 d . A .
O9 O 0.30940(12) -0.07540(12) 0.40712(15) 0.0255(6) Uani 1 1 d . . .
O10 O 0.40732(13) -0.08424(14) 0.46043(17) 0.0338(7) Uani 1 1 d . . .
O11 O 0.20186(12) 0.15415(12) 0.80867(15) 0.0241(6) Uani 1 1 d . A .
O12 O 0.16124(13) 0.24975(14) 0.77631(17) 0.0369(7) Uani 1 1 d . A .
C1 C 0.18301(18) 0.01908(18) 0.7043(2) 0.0257(9) Uani 1 1 d . . .
C2 C 0.17287(18) -0.05147(17) 0.6888(2) 0.0253(8) Uani 1 1 d . A .
C3 C 0.1168(2) -0.0765(2) 0.6585(3) 0.0393(11) Uani 1 1 d . . .
H3A H 0.0846 -0.0483 0.6463 0.047 Uiso 1 1 calc R A .
C4 C 0.1069(2) -0.1419(2) 0.6457(3) 0.0392(11) Uani 1 1 d . A .
H4A H 0.0683 -0.1582 0.6253 0.047 Uiso 1 1 calc R . .
C5 C 0.15316(17) -0.18342(18) 0.6626(2) 0.0243(8) Uani 1 1 d . . .
C6 C 0.14307(19) -0.25475(18) 0.6482(2) 0.0256(9) Uani 1 1 d . A .
C7 C 0.20908(19) -0.15902(19) 0.6918(3) 0.0313(10) Uani 1 1 d . A .
H7A H 0.2411 -0.1873 0.7030 0.038 Uiso 1 1 calc R . .
C8 C 0.21910(19) -0.0934(2) 0.7049(3) 0.0336(10) Uani 1 1 d . . .
H8A H 0.2578 -0.0773 0.7251 0.040 Uiso 1 1 calc R A .
C9 C 0.2182(2) 0.18744(18) 0.6209(2) 0.0299(9) Uani 1 1 d . . .
C10 C 0.23449(19) 0.2191(2) 0.5573(2) 0.0312(10) Uani 1 1 d . . .
C11 C 0.1917(2) 0.2375(2) 0.4818(2) 0.0362(10) Uani 1 1 d . . .
H11A H 0.1518 0.2293 0.4693 0.043 Uiso 1 1 calc R A .
C12 C 0.2076(2) 0.2680(2) 0.4246(3) 0.0364(11) Uani 1 1 d . . .
H12A H 0.1784 0.2801 0.3725 0.044 Uiso 1 1 calc R . .
C13 C 0.38939(17) 0.08206(17) 0.7505(2) 0.0209(8) Uani 1 1 d . A .
C14 C 0.37995(17) 0.04877(17) 0.6718(2) 0.0223(8) Uani 1 1 d . . .
C15 C 0.32621(18) 0.0210(2) 0.6245(2) 0.0295(9) Uani 1 1 d . B .
H15A H 0.2943 0.0268 0.6394 0.035 Uiso 1 1 calc R . .
C16 C 0.31928(18) -0.01488(19) 0.5556(2) 0.0283(9) Uani 1 1 d . . .
H16A H 0.2825 -0.0337 0.5232 0.034 Uiso 1 1 calc R B .
C17 C 0.36578(17) -0.02355(17) 0.5335(2) 0.0228(8) Uani 1 1 d . B .
C18 C 0.35934(18) -0.06473(17) 0.4599(2) 0.0231(8) Uani 1 1 d . . .
C19 C 0.41859(18) 0.00563(19) 0.5798(2) 0.0261(9) Uani 1 1 d . . .
H19A H 0.4502 0.0005 0.5641 0.031 Uiso 1 1 calc R B .
C20 C 0.42606(18) 0.04220(19) 0.6485(2) 0.0256(8) Uani 1 1 d . B .
H20A H 0.4623 0.0626 0.6794 0.031 Uiso 1 1 calc R . .
C21 C 0.19404(17) 0.21300(18) 0.8286(2) 0.0239(8) Uani 1 1 d . . .
C22 C 0.22349(18) 0.23181(18) 0.9178(2) 0.0258(9) Uani 1 1 d . A .
C23 C 0.21973(19) 0.29485(19) 0.9398(2) 0.0298(9) Uani 1 1 d . . .
H23A H 0.1989 0.3256 0.8987 0.036 Uiso 1 1 calc R A .
C24 C 0.25347(19) 0.18685(19) 0.9776(2) 0.0296(9) Uani 1 1 d . . .
H24A H 0.2557 0.1435 0.9624 0.036 Uiso 1 1 calc R A .
O31A O 0.0612(2) 0.1687(3) 0.6670(4) 0.0476(15) Uiso 0.70 1 d PDU A 1
C32A C 0.0187(3) 0.1351(4) 0.6481(5) 0.064(2) Uiso 0.70 1 d PDU A 1
N33A N -0.0371(3) 0.1523(3) 0.6181(5) 0.0695(19) Uiso 0.70 1 d PDU A 1
C34A C -0.0569(5) 0.2116(4) 0.5706(7) 0.117(4) Uiso 0.70 1 d PDU A 1
C35A C -0.0548(5) 0.2767(4) 0.6014(6) 0.087(3) Uiso 0.70 1 d PDU A 1
C36A C -0.0824(5) 0.1101(5) 0.6261(8) 0.112(4) Uiso 0.70 1 d PDU A 1
C37A C -0.1194(7) 0.0732(8) 0.5518(10) 0.173(6) Uiso 0.70 1 d PDU A 1
O31B O 0.0569(5) 0.1668(5) 0.6350(8) 0.040(3) Uiso 0.30 1 d PDU A 2
C32B C 0.0284(5) 0.2119(6) 0.6359(10) 0.044(3) Uiso 0.30 1 d PDU A 2
N33B N -0.0257(5) 0.2189(6) 0.6313(10) 0.071(4) Uiso 0.30 1 d PDU A 2
C34B C -0.0621(8) 0.1681(9) 0.6417(11) 0.083(6) Uiso 0.30 1 d PDU A 2
C35B C -0.1051(8) 0.1374(9) 0.5622(11) 0.063(5) Uiso 0.30 1 d PDU A 2
C36B C -0.0333(10) 0.2712(9) 0.6806(13) 0.131(8) Uiso 0.30 1 d PDU A 2
C37B C -0.0683(12) 0.3261(10) 0.6342(18) 0.113(9) Uiso 0.30 1 d PDU A 2
O41A O 0.5164(2) 0.1435(2) 0.9743(3) 0.0251(12) Uiso 0.70 1 d P B 1
C42A C 0.5329(3) 0.1094(3) 1.0379(4) 0.0288(13) Uiso 0.70 1 d P B 1
N43A N 0.5851(2) 0.1120(3) 1.0992(3) 0.0330(12) Uiso 0.70 1 d P B 1
C44A C 0.6318(4) 0.1564(3) 1.0993(4) 0.0400(17) Uiso 0.70 1 d P B 1
C45A C 0.6771(4) 0.1220(4) 1.0753(5) 0.050(2) Uiso 0.70 1 d P B 1
C46A C 0.5998(4) 0.0702(4) 1.1718(5) 0.0477(18) Uiso 0.70 1 d P B 1
C47A C 0.5880(4) 0.1094(4) 1.2391(6) 0.063(2) Uiso 0.70 1 d P B 1
O41B O 0.5111(6) 0.1254(7) 0.9811(9) 0.043(4) Uiso 0.30 1 d P B 2
C42B C 0.5608(7) 0.1480(7) 1.0092(9) 0.034(3) Uiso 0.30 1 d P B 2
N43B N 0.6031(5) 0.1195(6) 1.0779(7) 0.028(3) Uiso 0.30 1 d P B 2
C44B C 0.5967(7) 0.0655(8) 1.1228(11) 0.043(4) Uiso 0.30 1 d P B 2
C45B C 0.5799(8) 0.0878(8) 1.1879(11) 0.040(4) Uiso 0.30 1 d P B 2
C46B C 0.6614(9) 0.1506(9) 1.1035(11) 0.044(4) Uiso 0.30 1 d P B 2
C47B C 0.7068(10) 0.1156(9) 1.0915(12) 0.054(5) Uiso 0.30 1 d P B 2

loop_
_atom_site_aniso_label
_atom_site_aniso_U_11
_atom_site_aniso_U_22
_atom_site_aniso_U_33
_atom_site_aniso_U_23
_atom_site_aniso_U_13
_atom_site_aniso_U_12
Zn1 0.0236(3) 0.0200(2) 0.0232(2) 0.00083(17) 0.00878(19) 0.00232(18)
Zn2 0.0201(2) 0.0162(2) 0.0146(2) 0.00062(15) 0.00598(16) -0.00053(16)
Zn3 0.0229(2) 0.0169(2) 0.0152(2) -0.00013(15) 0.00632(17) 0.00193(17)
O1 0.0278(16) 0.0192(14) 0.0410(16) -0.0021(12) 0.0030(13) -0.0021(12)
O2 0.0273(16) 0.0225(14) 0.0385(16) -0.0125(12) 0.0119(13) -0.0062(12)
O3 0.0309(17) 0.0176(13) 0.0388(16) -0.0009(12) 0.0130(13) -0.0024(12)
O4 0.0344(17) 0.0161(13) 0.0486(18) 0.0013(12) 0.0241(14) 0.0033(12)
O5 0.0405(19) 0.0363(17) 0.0330(16) 0.0097(13) 0.0202(14) 0.0025(14)
O6 0.047(2) 0.059(2) 0.0261(16) 0.0219(15) 0.0143(15) 0.0032(17)
O7 0.0320(18) 0.0467(18) 0.0328(16) -0.0105(13) 0.0198(14) -0.0003(14)
O8 0.0275(16) 0.0359(16) 0.0211(13) -0.0098(12) 0.0098(12) -0.0019(13)
O9 0.0293(16) 0.0259(14) 0.0194(13) -0.0041(11) 0.0080(12) -0.0027(12)
O10 0.0306(17) 0.0415(17) 0.0257(15) -0.0142(13) 0.0080(13) 0.0003(14)
O11 0.0284(15) 0.0224(13) 0.0241(13) -0.0064(11) 0.0135(12) -0.0019(11)
O12 0.0456(19) 0.0356(16) 0.0244(15) 0.0002(13) 0.0092(14) 0.0140(14)
C1 0.030(2) 0.024(2) 0.0227(19) -0.0012(15) 0.0101(17) -0.0040(18)
C2 0.029(2) 0.0171(18) 0.027(2) -0.0025(15) 0.0083(17) -0.0040(16)
C3 0.029(3) 0.020(2) 0.067(3) -0.007(2) 0.017(2) 0.0012(18)
C4 0.024(2) 0.024(2) 0.063(3) -0.008(2) 0.012(2) -0.0049(18)
C5 0.028(2) 0.0193(18) 0.026(2) -0.0015(15) 0.0114(17) -0.0016(16)
C6 0.036(2) 0.0207(19) 0.0206(19) 0.0020(15) 0.0121(17) -0.0010(18)
C7 0.032(2) 0.0178(19) 0.041(2) -0.0032(17) 0.013(2) 0.0011(17)
C8 0.029(2) 0.024(2) 0.045(3) -0.0057(18) 0.012(2) -0.0062(18)
C9 0.045(3) 0.0215(19) 0.024(2) 0.0046(16) 0.0155(19) -0.0009(19)
C10 0.041(3) 0.031(2) 0.024(2) 0.0095(17) 0.0158(19) 0.0068(19)
C11 0.035(3) 0.045(3) 0.027(2) 0.0108(19) 0.0117(19) 0.002(2)
C12 0.038(3) 0.046(3) 0.023(2) 0.0116(19) 0.0104(19) 0.004(2)
C13 0.026(2) 0.0186(17) 0.0183(17) 0.0022(14) 0.0091(16) 0.0038(16)
C14 0.028(2) 0.0216(18) 0.0178(17) -0.0010(14) 0.0103(16) -0.0005(16)
C15 0.025(2) 0.039(2) 0.028(2) -0.0085(18) 0.0152(18) -0.0023(19)
C16 0.024(2) 0.035(2) 0.0217(19) -0.0103(17) 0.0058(17) -0.0076(18)
C17 0.029(2) 0.0208(18) 0.0174(18) -0.0020(14) 0.0083(16) 0.0003(16)
C18 0.031(2) 0.0211(18) 0.0208(18) -0.0001(15) 0.0146(17) -0.0020(17)
C19 0.028(2) 0.032(2) 0.0208(19) -0.0068(16) 0.0125(17) -0.0010(17)
C20 0.025(2) 0.029(2) 0.0236(19) -0.0047(16) 0.0113(17) -0.0027(17)
C21 0.029(2) 0.0253(19) 0.0206(19) -0.0005(15) 0.0136(17) 0.0006(17)
C22 0.034(2) 0.0236(19) 0.0228(19) -0.0039(15) 0.0145(17) -0.0003(17)
C23 0.042(3) 0.024(2) 0.023(2) 0.0031(16) 0.0135(19) 0.0082(18)
C24 0.045(3) 0.0217(19) 0.025(2) -0.0031(16) 0.0182(19) 0.0025(18)

loop_
_geom_bond_atom_site_label_1
_geom_bond_atom_site_label_2
_geom_bond_distance
_geom_bond_site_symmetry_2
_geom_bond_publ_flag
Zn1 O5 1.948(3) . ?
Zn1 O31A 1.950(5) . ?
Zn1 O1 1.962(3) . ?
Zn1 O31B 1.995(11) . ?
Zn1 O11 2.022(3) . ?
Zn2 O9 2.040(2) 6_556 ?
Zn2 O2 2.056(3) . ?
Zn2 O6 2.058(3) . ?
Zn2 O7 2.090(3) . ?
Zn2 O4 2.103(3) 4_556 ?
Zn2 O11 2.173(3) . ?
Zn3 O3 1.917(3) 4_556 ?
Zn3 O10 1.931(3) 6_556 ?
Zn3 O8 1.975(3) . ?
Zn3 O41B 1.989(15) . ?
Zn3 O41A 2.029(5) . ?
Zn3 C13 2.579(4) . ?
O1 C1 1.275(5) . ?
O2 C1 1.251(5) . ?
O3 C6 1.279(5) . ?
O4 C6 1.230(5) . ?
O5 C9 1.264(5) . ?
O6 C9 1.246(5) . ?
O7 C13 1.230(4) . ?
O8 C13 1.273(5) . ?
O9 C18 1.241(4) . ?
O10 C18 1.269(5) . ?
O11 C21 1.312(4) . ?
O12 C21 1.225(4) . ?
C1 C2 1.497(5) . ?
C2 C8 1.387(6) . ?
C2 C3 1.388(6) . ?
C3 C4 1.387(6) . ?
C3 H3A 0.9500 . ?
C4 C5 1.379(6) . ?
C4 H4A 0.9500 . ?
C5 C7 1.381(6) . ?
C5 C6 1.511(5) . ?
C7 C8 1.391(6) . ?
C7 H7A 0.9500 . ?
C8 H8A 0.9500 . ?
C9 C10 1.501(5) . ?
C10 C12 1.384(6) 7_556 ?
C10 C11 1.386(6) . ?
C11 C12 1.387(6) . ?
C11 H11A 0.9500 . ?
C12 H12A 0.9500 . ?
C13 C14 1.489(5) . ?
C14 C20 1.388(5) . ?
C14 C15 1.391(5) . ?
C15 C16 1.381(5) . ?
C15 H15A 0.9500 . ?
C16 C17 1.389(6) . ?
C16 H16A 0.9500 . ?
C17 C19 1.383(5) . ?
C17 C18 1.516(5) . ?
C19 C20 1.385(5) . ?
C19 H19A 0.9500 . ?
C20 H20A 0.9500 . ?
C21 C22 1.498(5) . ?
C22 C23 1.384(5) . ?
C22 C24 1.385(5) . ?
C23 C24 1.392(5) 7_557 ?
C23 H23A 0.9500 . ?
C24 H24A 0.9500 . ?
O31A C32A 1.204(7) . ?
C32A N33A 1.329(7) . ?
N33A C34A 1.462(8) . ?
N33A C36A 1.490(8) . ?
C34A C35A 1.455(9) . ?
C36A C37A 1.481(9) . ?
O31B C32B 1.185(9) . ?
C32B N33B 1.338(9) . ?
N33B C36B 1.457(9) . ?
N33B C34B 1.458(9) . ?
C34B C35B 1.523(10) . ?
C36B C37B 1.472(10) . ?
O41A C42A 1.252(8) . ?
C42A N43A 1.320(8) . ?
N43A C46A 1.471(10) . ?
N43A C44A 1.493(10) . ?
C44A C45A 1.546(12) . ?
C46A C47A 1.573(12) . ?
O41B C42B 1.23(2) . ?
C42B N43B 1.381(18) . ?
N43B C44B 1.43(2) . ?
N43B C46B 1.49(2) . ?
C44B C45B 1.46(2) . ?
C46B C47B 1.44(3) . ?
